data_9017896
loop_
_publ_author_name
'Brigatti, M. F.'
'Caprilli, E.'
'Marchesini, M.'
'Poppi, L.'

_publ_section_title
;
 The crystal structure of roscoelite-1M
;
_journal_name_full 'Clays and Clay Minerals'
_journal_page_first 301
_journal_page_last 308
_journal_volume 51
_journal_year 2003
_chemical_compound_source 'Reppia, Val Graveglia, Italy'
_chemical_formula_sum 'Al0.89 Ba0.006 Fe0.15 K0.994 Mg0.1 Mn0.062 O12 Si3.15 Ti0.006 V1.696'
_chemical_name_mineral 'Roscoelite 1M'
_space_group_IT_number 12
_space_group_name_Hall '-C 2y'
_space_group_name_H-M_alt 'C 1 2/m 1'
_symmetry_space_group_name_H-M 'C 1 2/m 1'
_cell_angle_alpha 90
_cell_angle_beta 100.98
_cell_angle_gamma 90
_cell_formula_units_Z 2
_cell_length_a 5.292
_cell_length_b 9.131
_cell_length_c 10.206
_cell_volume 484.139
_database_code_amcsd 0020944
_exptl_crystal_density_diffrn 3.053
_cod_data_source_file inputs/fixed/split/14665.cif
_cod_data_source_block 14665
_cod_original_formula_sum '(Ba.006 K.994) Al.89 Fe.15 Mg.1 Mn.062 V1.696 Ti.006 Si3.15 O12'
_cod_database_code 9017896

loop_
_space_group_symop_operation_xyz
x,y,z
1/2+x,1/2+y,z
x,-y,z
1/2+x,1/2-y,z
-x,y,-z
1/2-x,1/2+y,-z
-x,-y,-z
1/2-x,1/2-y,-z

loop_
_atom_site_aniso_label
_atom_site_aniso_U_11
_atom_site_aniso_U_22
_atom_site_aniso_U_33
_atom_site_aniso_U_12
_atom_site_aniso_U_13
_atom_site_aniso_U_23
BaA 0.02700 0.02800 0.03000 0.00000 0.00400 0.00000
KA 0.02700 0.02800 0.03000 0.00000 0.00400 0.00000
AlM2 0.00800 0.01100 0.01400 0.00000 -0.00100 0.00000
FeM2 0.00800 0.01100 0.01400 0.00000 -0.00100 0.00000
MgM2 0.00800 0.01100 0.01400 0.00000 -0.00100 0.00000
MnM2 0.00800 0.01100 0.01400 0.00000 -0.00100 0.00000
VM2 0.00800 0.01100 0.01400 0.00000 -0.00100 0.00000
TiM2 0.00800 0.01100 0.01400 0.00000 -0.00100 0.00000
SiT 0.00600 0.00900 0.01000 0.00000 0.00100 0.00000
AlT 0.00600 0.00900 0.01000 0.00000 0.00100 0.00000
O1 0.02600 0.01400 0.01700 0.00000 -0.00100 0.00000
O2 0.01500 0.02600 0.01500 -0.00800 0.00100 -0.00100
O3 0.01200 0.01600 0.01200 -0.00100 0.00200 0.00000
O4 0.01500 0.02300 0.01800 0.00000 0.00700 0.00000

loop_
_atom_site_label
_atom_site_fract_x
_atom_site_fract_y
_atom_site_fract_z
_atom_site_occupancy
_atom_site_U_iso_or_equiv
_atom_site_type_symbol
_atom_site_attached_hydrogens
BaA 0.00000 0.50000 0.00000 0.00600 0.02900 Ba 0
KA 0.00000 0.50000 0.00000 0.99400 0.02900 K 0
AlM1 0.00000 0.00000 0.50000 0.00110 0.00800 Al 0
FeM1 0.00000 0.00000 0.50000 0.00400 0.00800 Fe 0
MgM1 0.00000 0.00000 0.50000 0.00270 0.00800 Mg 0
MnM1 0.00000 0.00000 0.50000 0.00170 0.00800 Mn 0
VM1 0.00000 0.00000 0.50000 0.04580 0.00800 V 0
AlM2 0.00000 0.33500 0.50000 0.01940 0.01100 Al 0
FeM2 0.00000 0.33500 0.50000 0.07300 0.01100 Fe 0
MgM2 0.00000 0.33500 0.50000 0.04850 0.01100 Mg 0
MnM2 0.00000 0.33500 0.50000 0.03010 0.01100 Mn 0
VM2 0.00000 0.33500 0.50000 0.82510 0.01100 V 0
TiM2 0.00000 0.33500 0.50000 0.00300 0.01100 Ti 0
SiT 0.08050 0.16950 0.22540 0.78750 0.00800 Si 0
AlT 0.08050 0.16950 0.22540 0.21250 0.00800 Al 0
O1 0.04710 0.00000 0.17270 1.00000 0.02000 O 0
O2 0.31250 0.24490 0.16090 1.00000 0.01900 O 0
O3 0.14160 0.18250 0.38800 1.00000 0.01400 O 0
O4 0.10290 0.50000 0.39240 1.00000 0.01800 O 0

loop_
_cod_changelog_entry_id
_cod_changelog_entry_author
_cod_changelog_entry_date
_cod_changelog_entry_text
1
;cod-tools version 3.8.0
Id: cif_guess_AMCSD_atom_types 9581 2023-05-17 12:35:41Z saulius
;
2023-05-23T09:23:16+03:00
;Derived atom types and hydrogen counts
from atom names that follow the AMCSD naming convention
(Wat == water, O-H == hydroxyl).
;

loop_
_cod_related_entry_id
_cod_related_entry_database
_cod_related_entry_code
1 AMCSD 0020944

_cod_duplicate_entry 1532717
